data_7060634
loop_
_publ_author_name
'Braun, Vanessa'
'Wurzenberger, Maximilian H. H.'
'Weippert, Valentin'
'Stierstorfer, J\"org'

_publ_section_title
;
 Tailoring the properties of 3d transition metal complexes with different
 N-cycloalkyl-substituted tetrazoles
;
_journal_issue 25
_journal_name_full 'New Journal of Chemistry'
_journal_page_first 11042
_journal_page_last 11050
_journal_paper_doi 10.1039/D1NJ01675J
_journal_volume 45
_journal_year 2021
_chemical_formula_moiety 'C4 H6 Cu N10'
_chemical_formula_sum 'C4 H6 Cu N10'
_chemical_formula_weight 257.73
_chemical_name_common 'diazido 1-cyclopropyl-5H-tetrazolyl copper(II)'
_chemical_name_systematic 'diazido 1-cyclopropyl-5H-tetrazolyl copper(II)'
_space_group_IT_number 2
_space_group_name_Hall '-P 1'
_space_group_name_H-M_alt 'P -1'
_symmetry_cell_setting triclinic
_symmetry_Int_Tables_number 2
_symmetry_space_group_name_Hall '-P 1'
_symmetry_space_group_name_H-M 'P -1'
_atom_sites_solution_hydrogens difmap
_atom_sites_solution_primary difmap
_audit_creation_date 2020-06-25
_audit_creation_method SHELXL-2018/3
_audit_update_record
;
2021-02-04 deposited with the CCDC.	2021-04-28 downloaded from the CCDC.
;
_cell_angle_alpha 96.426(2)
_cell_angle_beta 99.436(2)
_cell_angle_gamma 110.441(2)
_cell_formula_units_Z 2
_cell_length_a 5.5870(3)
_cell_length_b 6.9121(4)
_cell_length_c 13.0900(7)
_cell_measurement_reflns_used 7870
_cell_measurement_temperature 102(2)
_cell_measurement_theta_max 30.5269
_cell_measurement_theta_min 3.2095
_cell_volume 459.38(4)
_computing_cell_refinement 'APEX2 v2012.4-3 (Bruker AXS)'
_computing_data_collection 'Bruker Instrument Service v3.0.21'
_computing_data_reduction 'SAINT V8.18C (Bruker AXS Inc., 2011)'
_computing_molecular_graphics 'Diamond 2.1c, Crystal Impact GbR'
_computing_publication_material 'Microsoft Word 2016'
_computing_structure_refinement 'SHELXL-2018/3 (Sheldrick, 2018)'
_computing_structure_solution 'SHELXT 2018/2 (Sheldrick, 2018)'
_diffrn_ambient_temperature 102(2)
_diffrn_detector_area_resol_mean 7.3910
_diffrn_measured_fraction_theta_full 0.999
_diffrn_measured_fraction_theta_max 0.999
_diffrn_measurement_device_type 'D8 Venture'
_diffrn_measurement_method 'mix of omega and phi scans'
_diffrn_radiation_type MoK\a
_diffrn_radiation_wavelength 0.71073
_diffrn_reflns_av_R_equivalents 0.0370
_diffrn_reflns_av_unetI/netI 0.0272
_diffrn_reflns_Laue_measured_fraction_full 0.999
_diffrn_reflns_Laue_measured_fraction_max 0.999
_diffrn_reflns_limit_h_max 6
_diffrn_reflns_limit_h_min -6
_diffrn_reflns_limit_k_max 8
_diffrn_reflns_limit_k_min -8
_diffrn_reflns_limit_l_max 16
_diffrn_reflns_limit_l_min -16
_diffrn_reflns_number 9544
_diffrn_reflns_point_group_measured_fraction_full 0.999
_diffrn_reflns_point_group_measured_fraction_max 0.999
_diffrn_reflns_theta_full 25.242
_diffrn_reflns_theta_max 26.370
_diffrn_reflns_theta_min 3.209
_diffrn_source 'rotating anode generator'
_exptl_absorpt_coefficient_mu 2.362
_exptl_absorpt_correction_T_max 0.7461
_exptl_absorpt_correction_T_min 0.6821
_exptl_absorpt_correction_type multi-scan
_exptl_absorpt_process_details
;
SADABS-2016/2 - Bruker AXS area detector scaling and absorption correction
;
_exptl_crystal_colour brown
_exptl_crystal_density_diffrn 1.863
_exptl_crystal_density_method 'not measured'
_exptl_crystal_description block
_exptl_crystal_F_000 258
_exptl_crystal_size_max 0.040
_exptl_crystal_size_mid 0.030
_exptl_crystal_size_min 0.030
_refine_diff_density_max 0.393
_refine_diff_density_min -0.302
_refine_diff_density_rms 0.056
_refine_ls_extinction_method none
_refine_ls_goodness_of_fit_ref 1.044
_refine_ls_hydrogen_treatment refall
_refine_ls_matrix_type full
_refine_ls_number_parameters 160
_refine_ls_number_reflns 1867
_refine_ls_number_restraints 0
_refine_ls_restrained_S_all 1.044
_refine_ls_R_factor_all 0.0209
_refine_ls_R_factor_gt 0.0190
_refine_ls_shift/su_max 0.000
_refine_ls_shift/su_mean 0.000
_refine_ls_structure_factor_coef Fsqd
_refine_ls_weighting_details 'w=1/[\s^2^(Fo^2^)+(0.0140P)^2^+0.3133P] where P=(Fo^2^+2Fc^2^)/3'
_refine_ls_weighting_scheme calc
_refine_ls_wR_factor_gt 0.0459
_refine_ls_wR_factor_ref 0.0470
_reflns_Friedel_coverage 0.000
_reflns_number_gt 1760
_reflns_number_total 1867
_reflns_threshold_expression 'I > 2\s(I)'
_cod_data_source_file d1nj01675j2.cif
_cod_data_source_block yv363
_cod_depositor_comments
;
The following automatic conversions were performed:

data item '_exptl_absorpt_correction_type' value 'Multi-Scan' was
changed to 'multi-scan' in accordance with the
/home/data/users/saulius/crontab/automatic-downloads/rss-feeds/RSC/lib/dictionaries/cif_core.dic
dictionary named 'cif_core.dic' version 2.4.2 last updated on
2011-04-26.

Automatic conversion script
Id: cif_fix_values 7556 2019-12-06 15:28:31Z antanas 

 Adding full bibliography for 7060620--7060640.cif.
;
_cod_database_code 7060634
_shelx_space_group_comment
;
The symmetry employed for this shelxl refinement is uniquely defined
by the following loop, which should always be used as a source of
symmetry information in preference to the above space-group names.
They are only intended as comments.
;
_shelx_estimated_absorpt_t_min 0.911
_shelx_estimated_absorpt_t_max 0.933

loop_
_space_group_symop_operation_xyz
'x, y, z'
'-x, -y, -z'

loop_
_atom_site_label
_atom_site_type_symbol
_atom_site_fract_x
_atom_site_fract_y
_atom_site_fract_z
_atom_site_U_iso_or_equiv
_atom_site_adp_type
_atom_site_occupancy
_atom_site_site_symmetry_order
_atom_site_calc_flag
_atom_site_refinement_flags_posn
_atom_site_refinement_flags_adp
_atom_site_refinement_flags_occupancy
_atom_site_disorder_assembly
_atom_site_disorder_group
Cu1 Cu 0.24789(4) 0.56857(3) 0.45402(2) 0.01105(8) Uani 1 1 d . . . . .
N1 N 0.3307(3) 0.5666(2) 0.31083(11) 0.0132(3) Uani 1 1 d . . . . .
N6 N 0.7264(3) 0.9096(2) 0.54932(10) 0.0119(3) Uani 1 1 d . . . . .
N5 N 0.6234(3) 0.7232(2) 0.52023(11) 0.0130(3) Uani 1 1 d . . . . .
N9 N -0.2696(3) 0.2709(2) 0.33216(11) 0.0170(3) Uani 1 1 d . . . . .
N8 N -0.1353(3) 0.4020(2) 0.40883(11) 0.0135(3) Uani 1 1 d . . . . .
N4 N 0.5204(3) 0.6204(2) 0.18155(11) 0.0151(3) Uani 1 1 d . . . . .
N7 N 0.8346(3) 1.0885(2) 0.57798(13) 0.0221(3) Uani 1 1 d . . . . .
N2 N 0.1485(3) 0.4851(3) 0.21893(11) 0.0209(3) Uani 1 1 d . . . . .
N3 N 0.2608(3) 0.5169(3) 0.14035(12) 0.0235(3) Uani 1 1 d . . . . .
C1 C 0.5595(3) 0.6494(3) 0.28571(13) 0.0136(3) Uani 1 1 d . . . . .
N10 N -0.4028(3) 0.1504(3) 0.26033(14) 0.0385(5) Uani 1 1 d . . . . .
C2 C 0.7064(3) 0.6762(3) 0.11422(14) 0.0186(4) Uani 1 1 d . . . . .
C4 C 0.9320(4) 0.8811(3) 0.14720(16) 0.0259(4) Uani 1 1 d . . . . .
C3 C 0.7135(4) 0.8528(3) 0.05705(16) 0.0260(4) Uani 1 1 d . . . . .
H1 H 0.711(4) 0.709(3) 0.3307(16) 0.020(5) Uiso 1 1 d . . . . .
H2 H 0.729(4) 0.558(3) 0.0812(16) 0.020(5) Uiso 1 1 d . . . . .
H4A H 1.088(5) 0.883(3) 0.1331(17) 0.029(6) Uiso 1 1 d . . . . .
H3A H 0.737(4) 0.839(4) -0.0087(19) 0.033(6) Uiso 1 1 d . . . . .
H3B H 0.596(4) 0.918(4) 0.0689(17) 0.029(6) Uiso 1 1 d . . . . .
H4B H 0.944(4) 0.968(3) 0.2091(17) 0.025(5) Uiso 1 1 d . . . . .

loop_
_atom_site_aniso_label
_atom_site_aniso_U_11
_atom_site_aniso_U_22
_atom_site_aniso_U_33
_atom_site_aniso_U_23
_atom_site_aniso_U_13
_atom_site_aniso_U_12
Cu1 0.00811(11) 0.01175(12) 0.01131(11) 0.00137(7) 0.00317(7) 0.00109(8)
N1 0.0123(7) 0.0130(7) 0.0143(7) 0.0037(5) 0.0039(5) 0.0039(5)
N6 0.0095(6) 0.0149(8) 0.0127(7) 0.0038(5) 0.0036(5) 0.0054(6)
N5 0.0105(7) 0.0103(7) 0.0174(7) 0.0014(5) 0.0027(5) 0.0034(5)
N9 0.0123(7) 0.0177(8) 0.0202(8) 0.0009(6) 0.0086(6) 0.0032(6)
N8 0.0099(7) 0.0150(7) 0.0122(7) -0.0008(5) 0.0027(5) 0.0012(6)
N4 0.0135(7) 0.0182(8) 0.0141(7) 0.0046(6) 0.0048(6) 0.0052(6)
N7 0.0174(7) 0.0114(8) 0.0326(9) -0.0007(6) 0.0029(6) 0.0020(6)
N2 0.0143(7) 0.0298(9) 0.0145(7) 0.0022(6) 0.0026(6) 0.0040(6)
N3 0.0149(7) 0.0362(10) 0.0148(8) 0.0031(7) 0.0032(6) 0.0046(7)
C1 0.0131(8) 0.0132(8) 0.0148(8) 0.0042(6) 0.0036(7) 0.0043(7)
N10 0.0241(9) 0.0413(11) 0.0278(10) -0.0181(8) 0.0101(8) -0.0091(8)
C2 0.0171(9) 0.0245(10) 0.0170(9) 0.0063(7) 0.0094(7) 0.0079(8)
C4 0.0212(10) 0.0293(11) 0.0265(11) 0.0087(8) 0.0126(8) 0.0043(8)
C3 0.0311(11) 0.0322(11) 0.0210(10) 0.0137(8) 0.0137(8) 0.0133(9)

loop_
_atom_type_symbol
_atom_type_description
_atom_type_scat_dispersion_real
_atom_type_scat_dispersion_imag
_atom_type_scat_source
C C 0.0033 0.0016 'International Tables Vol C Tables 4.2.6.8 and 6.1.1.4'
H H 0.0000 0.0000 'International Tables Vol C Tables 4.2.6.8 and 6.1.1.4'
Cu Cu 0.3201 1.2651 'International Tables Vol C Tables 4.2.6.8 and 6.1.1.4'
N N 0.0061 0.0033 'International Tables Vol C Tables 4.2.6.8 and 6.1.1.4'

loop_
_geom_angle_atom_site_label_1
_geom_angle_atom_site_label_2
_geom_angle_atom_site_label_3
_geom_angle
_geom_angle_site_symmetry_1
_geom_angle_site_symmetry_3
_geom_angle_publ_flag
N5 Cu1 N8 171.31(6) . . ?
N5 Cu1 N1 90.39(6) . . ?
N8 Cu1 N1 97.85(6) . . ?
N5 Cu1 N8 93.22(6) . 2_566 ?
N8 Cu1 N8 79.01(6) . 2_566 ?
N1 Cu1 N8 171.35(6) . 2_566 ?
N5 Cu1 N5 80.44(5) . 2_666 ?
N8 Cu1 N5 96.43(5) . 2_666 ?
N1 Cu1 N5 92.03(5) . 2_666 ?
N8 Cu1 N5 96.32(5) 2_566 2_666 ?
C1 N1 N2 106.86(13) . . ?
C1 N1 Cu1 128.68(12) . . ?
N2 N1 Cu1 124.37(11) . . ?
N7 N6 N5 177.41(16) . . ?
N6 N5 Cu1 125.29(11) . . ?
N6 N5 Cu1 134.34(11) . 2_666 ?
Cu1 N5 Cu1 99.56(5) . 2_666 ?
N10 N9 N8 177.52(18) . . ?
N9 N8 Cu1 133.17(11) . . ?
N9 N8 Cu1 123.35(11) . 2_566 ?
Cu1 N8 Cu1 100.99(6) . 2_566 ?
C1 N4 N3 108.66(14) . . ?
C1 N4 C2 130.13(15) . . ?
N3 N4 C2 121.18(14) . . ?
N3 N2 N1 109.78(14) . . ?
N2 N3 N4 106.68(14) . . ?
N1 C1 N4 108.02(15) . . ?
N1 C1 H1 125.4(13) . . ?
N4 C1 H1 126.6(13) . . ?
N4 C2 C4 118.24(16) . . ?
N4 C2 C3 117.78(16) . . ?
C4 C2 C3 60.08(13) . . ?
N4 C2 H2 111.8(13) . . ?
C4 C2 H2 120.0(13) . . ?
C3 C2 H2 120.1(12) . . ?
C2 C4 C3 60.12(13) . . ?
C2 C4 H4A 116.3(14) . . ?
C3 C4 H4A 118.6(14) . . ?
C2 C4 H4B 118.4(13) . . ?
C3 C4 H4B 116.5(13) . . ?
H4A C4 H4B 115.7(19) . . ?
C4 C3 C2 59.80(13) . . ?
C4 C3 H3A 119.9(15) . . ?
C2 C3 H3A 117.1(15) . . ?
C4 C3 H3B 117.3(14) . . ?
C2 C3 H3B 116.1(14) . . ?
H3A C3 H3B 115(2) . . ?

loop_
_geom_bond_atom_site_label_1
_geom_bond_atom_site_label_2
_geom_bond_distance
_geom_bond_site_symmetry_2
_geom_bond_publ_flag
Cu1 N5 1.9814(14) . ?
Cu1 N8 1.9924(14) . ?
Cu1 N1 2.0026(13) . ?
Cu1 N8 2.0095(14) 2_566 ?
Cu1 N5 2.4050(14) 2_666 ?
N1 C1 1.319(2) . ?
N1 N2 1.359(2) . ?
N6 N7 1.155(2) . ?
N6 N5 1.1986(19) . ?
N9 N10 1.137(2) . ?
N9 N8 1.211(2) . ?
N4 C1 1.326(2) . ?
N4 N3 1.356(2) . ?
N4 C2 1.450(2) . ?
N2 N3 1.291(2) . ?
C1 H1 0.88(2) . ?
C2 C4 1.489(3) . ?
C2 C3 1.494(3) . ?
C2 H2 0.94(2) . ?
C4 C3 1.493(3) . ?
C4 H4A 0.92(2) . ?
C4 H4B 0.93(2) . ?
C3 H3A 0.89(2) . ?
C3 H3B 0.94(2) . ?

loop_
_geom_contact_atom_site_label_1
_geom_contact_atom_site_label_2
_geom_contact_distance
_geom_contact_site_symmetry_1
_geom_contact_site_symmetry_2
_geom_contact_publ_flag
? ? ? ? ? ?

loop_
_geom_hbond_atom_site_label_D
_geom_hbond_atom_site_label_H
_geom_hbond_atom_site_label_A
_geom_hbond_distance_DH
_geom_hbond_distance_HA
_geom_hbond_distance_DA
_geom_hbond_angle_DHA
_geom_hbond_site_symmetry_A
? ? ? ? ? ? ? ?

loop_
_geom_torsion_atom_site_label_1
_geom_torsion_atom_site_label_2
_geom_torsion_atom_site_label_3
_geom_torsion_atom_site_label_4
_geom_torsion
_geom_torsion_site_symmetry_1
_geom_torsion_site_symmetry_2
_geom_torsion_site_symmetry_3
_geom_torsion_site_symmetry_4
_geom_torsion_publ_flag
C1 N1 N2 N3 -0.1(2) . . . . ?
Cu1 N1 N2 N3 176.75(12) . . . . ?
N1 N2 N3 N4 0.1(2) . . . . ?
C1 N4 N3 N2 -0.06(19) . . . . ?
C2 N4 N3 N2 178.33(15) . . . . ?
N2 N1 C1 N4 0.10(18) . . . . ?
Cu1 N1 C1 N4 -176.61(11) . . . . ?
N3 N4 C1 N1 -0.03(19) . . . . ?
C2 N4 C1 N1 -178.22(16) . . . . ?
C1 N4 C2 C4 -39.1(3) . . . . ?
N3 N4 C2 C4 142.85(17) . . . . ?
C1 N4 C2 C3 -108.2(2) . . . . ?
N3 N4 C2 C3 73.8(2) . . . . ?
N4 C2 C4 C3 -107.54(18) . . . . ?
N4 C2 C3 C4 108.29(19) . . . . ?
